data_4123516
loop_
_publ_author_name
'Hinz, Alexander'
'Schulz, Axel'
'Villinger, Alexander'
'Wolter, Jan-Martin'

_publ_section_title
;
 Cyclo-Pnicta-triazanes: Biradicaloids - or Zwitterions?
;
_journal_name_full 'Journal of the American Chemical Society'
_journal_page_first 150316134803000
_journal_paper_doi 10.1021/jacs.5b00959
_journal_year 2015
_chemical_formula_moiety 'C48 H51 N3'
_chemical_formula_sum 'C48 H51 N3'
_chemical_formula_weight 669.91
_chemical_name_systematic
; 
 ? 
;
_space_group_crystal_system triclinic
_space_group_IT_number 2
_space_group_name_Hall '-P 1'
_space_group_name_H-M_alt 'P -1'
_symmetry_space_group_name_Hall '-P 1'
_symmetry_space_group_name_H-M 'P -1'
_atom_sites_solution_hydrogens mixed
_audit_creation_method SHELXL-97
_cell_angle_alpha 88.0460(10)
_cell_angle_beta 84.085(2)
_cell_angle_gamma 86.070(2)
_cell_formula_units_Z 2
_cell_length_a 10.4898(3)
_cell_length_b 12.3319(4)
_cell_length_c 15.7147(5)
_cell_measurement_reflns_used 9853
_cell_measurement_temperature 173(2)
_cell_measurement_theta_max 29.92
_cell_measurement_theta_min 2.46
_cell_volume 2016.51(11)
_computing_cell_refinement 'Bruker Apex V7.51A'
_computing_data_collection 'Bruker Apex V7.51A'
_computing_data_reduction 'Bruker SAINT'
_computing_molecular_graphics 'ORTEP-3v2.01 (Farrugia, 1997)'
_computing_publication_material SHELXL-2013
_computing_structure_refinement 'SHELXL-2013 (Sheldrick, 2013)'
_computing_structure_solution 'SHELXS-2013 (Sheldrick, 2013)'
_diffrn_ambient_temperature 173(2)
_diffrn_measured_fraction_theta_full 0.994
_diffrn_measured_fraction_theta_max 0.992
_diffrn_measurement_device_type 'Bruker Apex Kappa II-CCD-diffractometer'
_diffrn_measurement_method 'phi and omega scans'
_diffrn_radiation_monochromator graphite
_diffrn_radiation_source 'sealed tube'
_diffrn_radiation_type MoK\a
_diffrn_radiation_wavelength 0.71073
_diffrn_reflns_av_R_equivalents 0.0442
_diffrn_reflns_av_unetI/netI 0.0304
_diffrn_reflns_Laue_measured_fraction_full 0.994
_diffrn_reflns_Laue_measured_fraction_max 0.992
_diffrn_reflns_limit_h_max 14
_diffrn_reflns_limit_h_min -14
_diffrn_reflns_limit_k_max 16
_diffrn_reflns_limit_k_min -16
_diffrn_reflns_limit_l_max 21
_diffrn_reflns_limit_l_min -21
_diffrn_reflns_number 51047
_diffrn_reflns_point_group_measured_fraction_full 0.994
_diffrn_reflns_point_group_measured_fraction_max 0.992
_diffrn_reflns_theta_full 25.242
_diffrn_reflns_theta_max 28.999
_diffrn_reflns_theta_min 1.656
_exptl_absorpt_coefficient_mu 0.064
_exptl_absorpt_correction_T_max 0.7460
_exptl_absorpt_correction_T_min 0.6888
_exptl_absorpt_correction_type multi-scan
_exptl_absorpt_process_details '(SADABS; Sheldrick, 2004)'
_exptl_crystal_colour yellow
_exptl_crystal_density_diffrn 1.103
_exptl_crystal_description block
_exptl_crystal_F_000 720
_exptl_crystal_size_max 0.580
_exptl_crystal_size_mid 0.410
_exptl_crystal_size_min 0.310
_refine_diff_density_max 0.265
_refine_diff_density_min -0.225
_refine_diff_density_rms 0.034
_refine_ls_extinction_method none
_refine_ls_goodness_of_fit_ref 1.038
_refine_ls_hydrogen_treatment mixed
_refine_ls_matrix_type full
_refine_ls_number_parameters 512
_refine_ls_number_reflns 10642
_refine_ls_number_restraints 21
_refine_ls_restrained_S_all 1.037
_refine_ls_R_factor_all 0.0631
_refine_ls_R_factor_gt 0.0475
_refine_ls_shift/su_max 0.001
_refine_ls_shift/su_mean 0.000
_refine_ls_structure_factor_coef Fsqd
_refine_ls_weighting_details 'w=1/[\s^2^(Fo^2^)+(0.0589P)^2^+0.4085P] where P=(Fo^2^+2Fc^2^)/3'
_refine_ls_weighting_scheme calc
_refine_ls_wR_factor_gt 0.1218
_refine_ls_wR_factor_ref 0.1335
_reflns_Friedel_coverage 0.000
_reflns_number_gt 8219
_reflns_number_total 10642
_reflns_threshold_expression 'I > 2\s(I)'
_cod_data_source_file ja5b00959_si_002.cif
_cod_data_source_block ah073a_2
_cod_database_code 4123516
_shelx_space_group_comment
;
The symmetry employed for this shelxl refinement is uniquely defined
by the following loop, which should always be used as a source of
symmetry information in preference to the above space-group names.
They are only intended as comments.
;
_shelx_estimated_absorpt_t_min 0.964
_shelx_estimated_absorpt_t_max 0.981
_shelxl_version_number 2013-4

loop_
_space_group_symop_operation_xyz
'x, y, z'
'-x, -y, -z'

loop_
_atom_site_label
_atom_site_type_symbol
_atom_site_fract_x
_atom_site_fract_y
_atom_site_fract_z
_atom_site_U_iso_or_equiv
_atom_site_adp_type
_atom_site_occupancy
_atom_site_site_symmetry_order
_atom_site_calc_flag
_atom_site_refinement_flags_posn
_atom_site_refinement_flags_adp
_atom_site_refinement_flags_occupancy
_atom_site_disorder_assembly
_atom_site_disorder_group
N1 N 0.68865(9) 0.65424(8) 0.27765(6) 0.0329(2) Uani 1 1 d . . . . .
N2 N 0.74911(8) 0.73604(7) 0.24814(6) 0.02917(19) Uani 1 1 d . . . . .
N3 N 0.84991(10) 0.74416(9) 0.28920(7) 0.0388(2) Uani 1 1 d . . . . .
C1 C 0.57276(9) 0.63174(8) 0.24561(6) 0.0257(2) Uani 1 1 d . . . . .
C2 C 0.55664(10) 0.52123(8) 0.23412(7) 0.0282(2) Uani 1 1 d . . . . .
C3 C 0.44078(11) 0.49154(9) 0.21032(9) 0.0389(3) Uani 1 1 d . . . . .
H3 H 0.4295 0.4171 0.2015 0.047 Uiso 1 1 calc R U . . .
C4 C 0.34130(12) 0.56843(10) 0.19919(10) 0.0448(3) Uani 1 1 d . . . . .
H4 H 0.2620 0.5468 0.1834 0.054 Uiso 1 1 calc R U . . .
C5 C 0.35762(11) 0.67702(9) 0.21118(8) 0.0367(3) Uani 1 1 d . . . . .
H5 H 0.2890 0.7295 0.2032 0.044 Uiso 1 1 calc R U . . .
C6 C 0.47270(10) 0.71105(8) 0.23474(7) 0.0281(2) Uani 1 1 d . . . . .
C7 C 0.66263(10) 0.43599(8) 0.24453(7) 0.0299(2) Uani 1 1 d . . . . .
C8 C 0.78279(13) 0.31204(10) 0.33216(10) 0.0479(3) Uani 1 1 d . . . . .
H8 H 0.8002 0.2845 0.3873 0.057 Uiso 1 1 calc R U . . .
C9 C 0.85310(12) 0.26830(10) 0.26067(11) 0.0509(4) Uani 1 1 d . . . . .
C10 C 0.82866(12) 0.31058(11) 0.18133(11) 0.0502(4) Uani 1 1 d . . . . .
H10 H 0.8776 0.2821 0.1319 0.060 Uiso 1 1 calc R U . . .
C11 C 0.68714(11) 0.39539(9) 0.32578(8) 0.0369(3) Uani 1 1 d . . . . .
C12 C 0.73419(12) 0.39392(10) 0.17146(9) 0.0404(3) Uani 1 1 d . . . . .
C13 C 0.61053(16) 0.43817(12) 0.40505(9) 0.0538(4) Uani 1 1 d . . . . .
H13A H 0.6355 0.3955 0.4551 0.081 Uiso 1 1 calc R U . . .
H13B H 0.5188 0.4324 0.4003 0.081 Uiso 1 1 calc R U . . .
H13C H 0.6273 0.5145 0.4114 0.081 Uiso 1 1 calc R U . . .
C14 C 0.95048(15) 0.17333(12) 0.26885(15) 0.0744(6) Uani 1 1 d . . . . .
H14A H 0.9878 0.1767 0.3233 0.112 Uiso 1 1 calc R U . . .
H14B H 1.0186 0.1766 0.2214 0.112 Uiso 1 1 calc R U . . .
H14C H 0.9082 0.1051 0.2672 0.112 Uiso 1 1 calc R U . . .
C15 C 0.70903(18) 0.43568(14) 0.08303(10) 0.0646(4) Uani 1 1 d . . . . .
H15A H 0.7793 0.4090 0.0414 0.097 Uiso 1 1 calc R U . . .
H15B H 0.7036 0.5154 0.0817 0.097 Uiso 1 1 calc R U . . .
H15C H 0.6279 0.4098 0.0685 0.097 Uiso 1 1 calc R U . . .
C16A C 0.4812(5) 0.8282(3) 0.2450(3) 0.0286(6) Uani 0.763(15) 1 d D . P A 1
C17A C 0.4843(9) 0.8694(3) 0.3264(3) 0.0393(7) Uani 0.763(15) 1 d D . P A 1
C18A C 0.4937(7) 0.9813(3) 0.3334(4) 0.0528(8) Uani 0.763(15) 1 d D . P A 1
H18A H 0.4950 1.0101 0.3886 0.063 Uiso 0.763(15) 1 calc R U P A 1
C19A C 0.5012(6) 1.0513(3) 0.2629(4) 0.0551(9) Uani 0.763(15) 1 d D . P A 1
C20A C 0.4957(5) 1.0088(3) 0.1837(4) 0.0500(8) Uani 0.763(15) 1 d D . P A 1
H20A H 0.4983 1.0566 0.1350 0.060 Uiso 0.763(15) 1 calc R U P A 1
C21A C 0.4865(6) 0.8978(3) 0.1723(3) 0.0369(6) Uani 0.763(15) 1 d D . P A 1
C22A C 0.4822(10) 0.7962(5) 0.4052(4) 0.0572(7) Uani 0.763(15) 1 d D . P A 1
H22A H 0.4489 0.8381 0.4555 0.086 Uiso 0.763(15) 1 calc R U P A 1
H22B H 0.5695 0.7661 0.4122 0.086 Uiso 0.763(15) 1 calc R U P A 1
H22C H 0.4267 0.7367 0.3991 0.086 Uiso 0.763(15) 1 calc R U P A 1
C23A C 0.5137(4) 1.1721(3) 0.2730(5) 0.0886(14) Uani 0.763(15) 1 d D . P A 1
H23A H 0.5973 1.1922 0.2457 0.133 Uiso 0.763(15) 1 calc R U P A 1
H23B H 0.5069 1.1882 0.3340 0.133 Uiso 0.763(15) 1 calc R U P A 1
H23C H 0.4450 1.2136 0.2460 0.133 Uiso 0.763(15) 1 calc R U P A 1
C24A C 0.4794(6) 0.8558(5) 0.0845(3) 0.0534(8) Uani 0.763(15) 1 d D . P A 1
H24A H 0.4993 0.9134 0.0416 0.080 Uiso 0.763(15) 1 calc R U P A 1
H24B H 0.3927 0.8333 0.0798 0.080 Uiso 0.763(15) 1 calc R U P A 1
H24C H 0.5416 0.7934 0.0747 0.080 Uiso 0.763(15) 1 calc R U P A 1
C16B C 0.4956(19) 0.8333(11) 0.2560(9) 0.0286(6) Uani 0.237(15) 1 d D . P A 2
C17B C 0.493(3) 0.8683(12) 0.3392(9) 0.0393(7) Uani 0.237(15) 1 d D . P A 2
C18B C 0.501(3) 0.9794(11) 0.3520(10) 0.0528(8) Uani 0.237(15) 1 d D . P A 2
H18B H 0.5013 1.0035 0.4088 0.063 Uiso 0.237(15) 1 calc R U P A 2
C19B C 0.509(2) 1.0548(10) 0.2855(10) 0.0551(9) Uani 0.237(15) 1 d D . P A 2
C20B C 0.5101(18) 1.0183(10) 0.2042(10) 0.0500(8) Uani 0.237(15) 1 d D . P A 2
H20B H 0.5205 1.0689 0.1574 0.060 Uiso 0.237(15) 1 calc R U P A 2
C21B C 0.496(2) 0.9099(10) 0.1874(9) 0.0369(6) Uani 0.237(15) 1 d D . P A 2
C22B C 0.473(3) 0.7933(17) 0.4159(11) 0.0572(7) Uani 0.237(15) 1 d D . P A 2
H22D H 0.5088 0.8235 0.4646 0.086 Uiso 0.237(15) 1 calc R U P A 2
H22E H 0.5165 0.7219 0.4031 0.086 Uiso 0.237(15) 1 calc R U P A 2
H22F H 0.3810 0.7855 0.4302 0.086 Uiso 0.237(15) 1 calc R U P A 2
C23B C 0.5369(15) 1.1721(9) 0.2989(15) 0.0886(14) Uani 0.237(15) 1 d D . P A 2
H23D H 0.5758 1.2037 0.2451 0.133 Uiso 0.237(15) 1 calc R U P A 2
H23E H 0.5962 1.1743 0.3430 0.133 Uiso 0.237(15) 1 calc R U P A 2
H23F H 0.4565 1.2139 0.3172 0.133 Uiso 0.237(15) 1 calc R U P A 2
C24B C 0.493(2) 0.8736(16) 0.0979(9) 0.0534(8) Uani 0.237(15) 1 d D . P A 2
H24D H 0.5358 0.9254 0.0578 0.080 Uiso 0.237(15) 1 calc R U P A 2
H24E H 0.4037 0.8702 0.0857 0.080 Uiso 0.237(15) 1 calc R U P A 2
H24F H 0.5378 0.8015 0.0916 0.080 Uiso 0.237(15) 1 calc R U P A 2
C25 C 0.94475(9) 0.81829(8) 0.26796(7) 0.0265(2) Uani 1 1 d . . . . .
C26 C 0.98297(10) 0.85419(8) 0.18427(7) 0.0277(2) Uani 1 1 d . . . . .
C27 C 1.08663(10) 0.92001(9) 0.17234(8) 0.0325(2) Uani 1 1 d . . . . .
H27 H 1.1137 0.9459 0.1162 0.039 Uiso 1 1 calc R U . . .
C28 C 1.15128(10) 0.94869(9) 0.23975(8) 0.0348(3) Uani 1 1 d . . . . .
H28 H 1.2221 0.9931 0.2296 0.042 Uiso 1 1 calc R U . . .
C29 C 1.11228(10) 0.91249(9) 0.32183(8) 0.0341(2) Uani 1 1 d . . . . .
H29 H 1.1564 0.9325 0.3681 0.041 Uiso 1 1 calc R U . . .
C30 C 1.00933(10) 0.84718(9) 0.33741(7) 0.0295(2) Uani 1 1 d . . . . .
C31 C 0.92178(10) 0.82205(9) 0.10790(7) 0.0308(2) Uani 1 1 d . . . . .
C32 C 0.84933(11) 0.90017(10) 0.06274(7) 0.0367(3) Uani 1 1 d . . . . .
C33 C 0.79439(13) 0.86860(13) -0.00868(8) 0.0470(3) Uani 1 1 d . . . . .
H33 H 0.7453 0.9213 -0.0393 0.056 Uiso 1 1 calc R U . . .
C34 C 0.80894(15) 0.76345(14) -0.03633(8) 0.0527(4) Uani 1 1 d . . . . .
C35 C 0.88352(14) 0.68823(13) 0.00756(8) 0.0497(3) Uani 1 1 d . . . . .
H35 H 0.8965 0.6160 -0.0122 0.060 Uiso 1 1 calc R U . . .
C36 C 0.94016(12) 0.71518(10) 0.07981(8) 0.0389(3) Uani 1 1 d . . . . .
C37 C 0.82782(13) 1.01589(11) 0.09059(9) 0.0467(3) Uani 1 1 d . . . . .
H37A H 0.7625 1.0539 0.0582 0.070 Uiso 1 1 calc R U . . .
H37B H 0.9084 1.0522 0.0799 0.070 Uiso 1 1 calc R U . . .
H37C H 0.7986 1.0170 0.1518 0.070 Uiso 1 1 calc R U . . .
C38 C 0.7418(2) 0.73028(19) -0.11110(11) 0.0853(6) Uani 1 1 d . . . . .
H38A H 0.7909 0.6686 -0.1391 0.128 Uiso 1 1 calc R U . . .
H38B H 0.7356 0.7916 -0.1522 0.128 Uiso 1 1 calc R U . . .
H38C H 0.6554 0.7092 -0.0905 0.128 Uiso 1 1 calc R U . . .
C39 C 1.01725(15) 0.62944(12) 0.12586(11) 0.0572(4) Uani 1 1 d . . . . .
H39A H 1.0433 0.5689 0.0877 0.086 Uiso 1 1 calc R U . . .
H39B H 0.9650 0.6031 0.1767 0.086 Uiso 1 1 calc R U . . .
H39C H 1.0939 0.6604 0.1433 0.086 Uiso 1 1 calc R U . . .
C40 C 0.96617(10) 0.80340(10) 0.42481(7) 0.0337(2) Uani 1 1 d . . . . .
C41 C 0.86557(12) 0.85836(12) 0.47528(8) 0.0430(3) Uani 1 1 d . . . . .
C42 C 0.81915(15) 0.80950(14) 0.55256(9) 0.0533(4) Uani 1 1 d . . . . .
H42 H 0.7511 0.8462 0.5871 0.064 Uiso 1 1 calc R U . . .
C43 C 0.86869(16) 0.70958(13) 0.58056(8) 0.0536(4) Uani 1 1 d . . . . .
C44 C 0.97029(14) 0.65804(12) 0.53112(8) 0.0479(3) Uani 1 1 d . . . . .
H44 H 1.0069 0.5903 0.5506 0.058 Uiso 1 1 calc R U . . .
C45 C 1.02011(12) 0.70349(11) 0.45333(8) 0.0383(3) Uani 1 1 d . . . . .
C46 C 0.80822(16) 0.96681(14) 0.44645(10) 0.0598(4) Uani 1 1 d . . . . .
H46A H 0.7375 0.9914 0.4885 0.090 Uiso 1 1 calc R U . . .
H46B H 0.7757 0.9599 0.3908 0.090 Uiso 1 1 calc R U . . .
H46C H 0.8742 1.0199 0.4413 0.090 Uiso 1 1 calc R U . . .
C47 C 0.8148(2) 0.65566(17) 0.66338(10) 0.0798(6) Uani 1 1 d . . . . .
H47A H 0.8849 0.6173 0.6912 0.120 Uiso 1 1 calc R U . . .
H47B H 0.7529 0.6037 0.6510 0.120 Uiso 1 1 calc R U . . .
H47C H 0.7716 0.7111 0.7015 0.120 Uiso 1 1 calc R U . . .
C48 C 1.12822(14) 0.64381(12) 0.40015(10) 0.0518(3) Uani 1 1 d . . . . .
H48A H 1.1601 0.5803 0.4328 0.078 Uiso 1 1 calc R U . . .
H48B H 1.1979 0.6923 0.3854 0.078 Uiso 1 1 calc R U . . .
H48C H 1.0971 0.6200 0.3476 0.078 Uiso 1 1 calc R U . . .
H1 H 0.749(4) 0.597(3) 0.290(3) 0.044(14) Uiso 0.35(3) 1 d . . P . .
H2 H 0.8450(19) 0.7105(16) 0.3420(14) 0.035(7) Uiso 0.65(3) 1 d . . P . .

loop_
_atom_site_aniso_label
_atom_site_aniso_U_11
_atom_site_aniso_U_22
_atom_site_aniso_U_33
_atom_site_aniso_U_23
_atom_site_aniso_U_13
_atom_site_aniso_U_12
N1 0.0291(5) 0.0241(5) 0.0474(6) 0.0043(4) -0.0123(4) -0.0060(4)
N2 0.0266(4) 0.0291(5) 0.0304(4) 0.0001(4) 0.0023(3) 0.0002(3)
N3 0.0402(5) 0.0471(6) 0.0331(5) 0.0098(4) -0.0134(4) -0.0235(5)
C1 0.0238(5) 0.0237(5) 0.0298(5) 0.0011(4) -0.0027(4) -0.0047(4)
C2 0.0258(5) 0.0235(5) 0.0356(5) 0.0008(4) -0.0037(4) -0.0028(4)
C3 0.0327(6) 0.0244(5) 0.0620(8) -0.0037(5) -0.0131(5) -0.0056(4)
C4 0.0288(6) 0.0338(6) 0.0750(9) -0.0020(6) -0.0189(6) -0.0057(5)
C5 0.0261(5) 0.0297(6) 0.0549(7) 0.0023(5) -0.0088(5) 0.0000(4)
C6 0.0261(5) 0.0229(5) 0.0350(5) 0.0017(4) -0.0011(4) -0.0034(4)
C7 0.0250(5) 0.0210(5) 0.0445(6) -0.0015(4) -0.0055(4) -0.0042(4)
C8 0.0464(7) 0.0311(6) 0.0701(9) 0.0024(6) -0.0280(7) -0.0008(5)
C9 0.0324(6) 0.0269(6) 0.0956(12) -0.0065(7) -0.0170(7) 0.0010(5)
C10 0.0362(6) 0.0340(7) 0.0778(10) -0.0096(7) 0.0073(6) 0.0015(5)
C11 0.0375(6) 0.0269(5) 0.0483(7) -0.0008(5) -0.0131(5) -0.0031(4)
C12 0.0373(6) 0.0295(6) 0.0529(7) -0.0028(5) 0.0041(5) -0.0030(5)
C13 0.0719(10) 0.0477(8) 0.0416(7) 0.0027(6) -0.0100(7) 0.0029(7)
C14 0.0466(8) 0.0366(8) 0.1428(18) -0.0103(9) -0.0298(10) 0.0120(6)
C15 0.0801(11) 0.0592(10) 0.0483(8) 0.0013(7) 0.0147(8) 0.0064(8)
C16A 0.0186(14) 0.0215(6) 0.0466(13) -0.0007(7) -0.0062(9) -0.0030(6)
C17A 0.0307(15) 0.0328(6) 0.0561(16) -0.0110(9) -0.0105(16) 0.0002(6)
C18A 0.0353(12) 0.0388(8) 0.088(2) -0.0271(13) -0.0188(18) 0.0023(6)
C19A 0.0270(11) 0.0249(7) 0.115(3) -0.0104(13) -0.013(2) -0.0037(6)
C20A 0.0248(13) 0.0277(9) 0.096(2) 0.0168(12) -0.0034(13) -0.0043(7)
C21A 0.0238(11) 0.0272(10) 0.0583(17) 0.0077(10) -0.0001(12) -0.0021(8)
C22A 0.0695(16) 0.0593(10) 0.0428(16) -0.0143(11) -0.0062(16) 0.0020(10)
C23A 0.0432(19) 0.0289(8) 0.200(5) -0.0175(15) -0.0340(17) -0.0082(9)
C24A 0.0557(19) 0.053(2) 0.0480(16) 0.0178(12) 0.0007(13) 0.0003(14)
C16B 0.0186(14) 0.0215(6) 0.0466(13) -0.0007(7) -0.0062(9) -0.0030(6)
C17B 0.0307(15) 0.0328(6) 0.0561(16) -0.0110(9) -0.0105(16) 0.0002(6)
C18B 0.0353(12) 0.0388(8) 0.088(2) -0.0271(13) -0.0188(18) 0.0023(6)
C19B 0.0270(11) 0.0249(7) 0.115(3) -0.0104(13) -0.013(2) -0.0037(6)
C20B 0.0248(13) 0.0277(9) 0.096(2) 0.0168(12) -0.0034(13) -0.0043(7)
C21B 0.0238(11) 0.0272(10) 0.0583(17) 0.0077(10) -0.0001(12) -0.0021(8)
C22B 0.0695(16) 0.0593(10) 0.0428(16) -0.0143(11) -0.0062(16) 0.0020(10)
C23B 0.0432(19) 0.0289(8) 0.200(5) -0.0175(15) -0.0340(17) -0.0082(9)
C24B 0.0557(19) 0.053(2) 0.0480(16) 0.0178(12) 0.0007(13) 0.0003(14)
C25 0.0222(4) 0.0257(5) 0.0322(5) -0.0027(4) -0.0031(4) -0.0046(4)
C26 0.0248(5) 0.0265(5) 0.0315(5) -0.0015(4) -0.0015(4) -0.0014(4)
C27 0.0263(5) 0.0292(5) 0.0404(6) 0.0025(5) 0.0027(4) -0.0017(4)
C28 0.0218(5) 0.0280(5) 0.0549(7) -0.0020(5) -0.0022(5) -0.0054(4)
C29 0.0254(5) 0.0327(6) 0.0463(6) -0.0077(5) -0.0093(4) -0.0044(4)
C30 0.0252(5) 0.0309(5) 0.0331(5) -0.0047(4) -0.0042(4) -0.0024(4)
C31 0.0286(5) 0.0367(6) 0.0268(5) -0.0010(4) 0.0018(4) -0.0069(4)
C32 0.0326(6) 0.0452(7) 0.0322(6) 0.0077(5) -0.0006(4) -0.0106(5)
C33 0.0465(7) 0.0646(9) 0.0316(6) 0.0132(6) -0.0076(5) -0.0171(6)
C34 0.0558(8) 0.0776(10) 0.0271(6) -0.0023(6) -0.0037(5) -0.0229(7)
C35 0.0535(8) 0.0581(8) 0.0381(7) -0.0182(6) 0.0048(6) -0.0142(7)
C36 0.0368(6) 0.0444(7) 0.0350(6) -0.0102(5) 0.0024(5) -0.0048(5)
C37 0.0421(7) 0.0421(7) 0.0560(8) 0.0109(6) -0.0101(6) -0.0024(5)
C38 0.1050(15) 0.1194(17) 0.0399(8) -0.0084(10) -0.0234(9) -0.0409(13)
C39 0.0603(9) 0.0420(8) 0.0703(10) -0.0209(7) -0.0160(7) 0.0136(6)
C40 0.0293(5) 0.0443(6) 0.0295(5) -0.0068(5) -0.0065(4) -0.0080(5)
C41 0.0392(6) 0.0550(8) 0.0356(6) -0.0114(6) -0.0041(5) -0.0035(6)
C42 0.0530(8) 0.0694(10) 0.0365(7) -0.0154(7) 0.0070(6) -0.0067(7)
C43 0.0660(9) 0.0656(10) 0.0303(6) -0.0064(6) 0.0013(6) -0.0186(8)
C44 0.0575(8) 0.0521(8) 0.0360(6) 0.0016(6) -0.0084(6) -0.0123(6)
C45 0.0368(6) 0.0459(7) 0.0339(6) -0.0022(5) -0.0076(5) -0.0088(5)
C46 0.0566(9) 0.0676(10) 0.0515(8) -0.0122(7) 0.0021(7) 0.0165(7)
C47 0.1119(16) 0.0829(13) 0.0414(8) -0.0027(8) 0.0195(9) -0.0227(11)
C48 0.0479(8) 0.0497(8) 0.0547(8) 0.0078(7) 0.0008(6) 0.0054(6)

loop_
_atom_type_symbol
_atom_type_description
_atom_type_scat_dispersion_real
_atom_type_scat_dispersion_imag
_atom_type_scat_source
C C 0.0033 0.0016 'International Tables Vol C Tables 4.2.6.8 and 6.1.1.4'
H H 0.0000 0.0000 'International Tables Vol C Tables 4.2.6.8 and 6.1.1.4'
N N 0.0061 0.0033 'International Tables Vol C Tables 4.2.6.8 and 6.1.1.4'

loop_
_geom_angle_atom_site_label_1
_geom_angle_atom_site_label_2
_geom_angle_atom_site_label_3
_geom_angle
N2 N1 C1 120.02(9)
N2 N1 H1 109(2)
C1 N1 H1 120(2)
N1 N2 N3 109.71(9)
N2 N3 C25 124.95(10)
N2 N3 H2 114.3(13)
C25 N3 H2 119.0(13)
C6 C1 C2 120.92(9)
C6 C1 N1 123.37(9)
C2 C1 N1 115.33(9)
C3 C2 C1 118.87(9)
C3 C2 C7 119.54(9)
C1 C2 C7 121.56(9)
C4 C3 C2 121.03(10)
C4 C3 H3 119.5
C2 C3 H3 119.5
C3 C4 C5 119.75(10)
C3 C4 H4 120.1
C5 C4 H4 120.1
C4 C5 C6 121.37(10)
C4 C5 H5 119.3
C6 C5 H5 119.3
C5 C6 C1 118.05(9)
C5 C6 C16A 117.3(2)
C1 C6 C16A 124.6(2)
C5 C6 C16B 124.3(7)
C1 C6 C16B 117.5(7)
C11 C7 C12 120.15(10)
C11 C7 C2 120.70(10)
C12 C7 C2 119.10(10)
C9 C8 C11 121.98(13)
C9 C8 H8 119.0
C11 C8 H8 119.0
C10 C9 C8 118.35(12)
C10 C9 C14 120.57(15)
C8 C9 C14 121.04(16)
C9 C10 C12 121.92(13)
C9 C10 H10 119.0
C12 C10 H10 119.0
C8 C11 C7 118.70(12)
C8 C11 C13 120.14(12)
C7 C11 C13 121.14(11)
C10 C12 C7 118.88(13)
C10 C12 C15 119.89(13)
C7 C12 C15 121.22(11)
C11 C13 H13A 109.5
C11 C13 H13B 109.5
H13A C13 H13B 109.5
C11 C13 H13C 109.5
H13A C13 H13C 109.5
H13B C13 H13C 109.5
C9 C14 H14A 109.5
C9 C14 H14B 109.5
H14A C14 H14B 109.5
C9 C14 H14C 109.5
H14A C14 H14C 109.5
H14B C14 H14C 109.5
C12 C15 H15A 109.5
C12 C15 H15B 109.5
H15A C15 H15B 109.5
C12 C15 H15C 109.5
H15A C15 H15C 109.5
H15B C15 H15C 109.5
C17A C16A C21A 120.6(2)
C17A C16A C6 120.1(3)
C21A C16A C6 119.3(3)
C16A C17A C18A 118.4(3)
C16A C17A C22A 121.6(3)
C18A C17A C22A 120.0(3)
C19A C18A C17A 122.3(3)
C19A C18A H18A 118.9
C17A C18A H18A 118.9
C20A C19A C18A 118.1(2)
C20A C19A C23A 121.2(3)
C18A C19A C23A 120.7(3)
C19A C20A C21A 122.4(3)
C19A C20A H20A 118.8
C21A C20A H20A 118.8
C20A C21A C16A 118.2(2)
C20A C21A C24A 120.2(3)
C16A C21A C24A 121.5(3)
C17A C22A H22A 109.5
C17A C22A H22B 109.5
H22A C22A H22B 109.5
C17A C22A H22C 109.5
H22A C22A H22C 109.5
H22B C22A H22C 109.5
C19A C23A H23A 109.5
C19A C23A H23B 109.5
H23A C23A H23B 109.5
C19A C23A H23C 109.5
H23A C23A H23C 109.5
H23B C23A H23C 109.5
C21A C24A H24A 109.5
C21A C24A H24B 109.5
H24A C24A H24B 109.5
C21A C24A H24C 109.5
H24A C24A H24C 109.5
H24B C24A H24C 109.5
C17B C16B C21B 119.9(9)
C17B C16B C6 122.5(9)
C21B C16B C6 116.7(8)
C16B C17B C18B 118.4(8)
C16B C17B C22B 122.6(10)
C18B C17B C22B 118.8(10)
C19B C18B C17B 122.5(9)
C19B C18B H18B 118.8
C17B C18B H18B 118.8
C20B C19B C18B 117.8(8)
C20B C19B C23B 119.7(10)
C18B C19B C23B 121.8(10)
C19B C20B C21B 122.5(9)
C19B C20B H20B 118.7
C21B C20B H20B 118.7
C20B C21B C16B 118.3(8)
C20B C21B C24B 121.0(9)
C16B C21B C24B 120.4(9)
C17B C22B H22D 109.5
C17B C22B H22E 109.5
H22D C22B H22E 109.5
C17B C22B H22F 109.5
H22D C22B H22F 109.5
H22E C22B H22F 109.5
C19B C23B H23D 109.5
C19B C23B H23E 109.5
H23D C23B H23E 109.5
C19B C23B H23F 109.5
H23D C23B H23F 109.5
H23E C23B H23F 109.5
C21B C24B H24D 109.5
C21B C24B H24E 109.5
H24D C24B H24E 109.5
C21B C24B H24F 109.5
H24D C24B H24F 109.5
H24E C24B H24F 109.5
C26 C25 N3 124.11(9)
C26 C25 C30 121.15(9)
N3 C25 C30 114.48(9)
C27 C26 C25 117.53(10)
C27 C26 C31 119.06(10)
C25 C26 C31 123.37(9)
C28 C27 C26 122.01(11)
C28 C27 H27 119.0
C26 C27 H27 119.0
C29 C28 C27 119.66(10)
C29 C28 H28 120.2
C27 C28 H28 120.2
C28 C29 C30 120.74(10)
C28 C29 H29 119.6
C30 C29 H29 119.6
C29 C30 C25 118.92(10)
C29 C30 C40 122.60(10)
C25 C30 C40 118.46(9)
C36 C31 C32 120.05(11)
C36 C31 C26 120.02(10)
C32 C31 C26 119.90(10)
C33 C32 C31 118.88(12)
C33 C32 C37 119.43(12)
C31 C32 C37 121.68(11)
C34 C33 C32 122.03(13)
C34 C33 H33 119.0
C32 C33 H33 119.0
C33 C34 C35 118.30(12)
C33 C34 C38 120.73(16)
C35 C34 C38 120.94(16)
C34 C35 C36 122.08(13)
C34 C35 H35 119.0
C36 C35 H35 119.0
C35 C36 C31 118.62(12)
C35 C36 C39 119.60(12)
C31 C36 C39 121.77(11)
C32 C37 H37A 109.5
C32 C37 H37B 109.5
H37A C37 H37B 109.5
C32 C37 H37C 109.5
H37A C37 H37C 109.5
H37B C37 H37C 109.5
C34 C38 H38A 109.5
C34 C38 H38B 109.5
H38A C38 H38B 109.5
C34 C38 H38C 109.5
H38A C38 H38C 109.5
H38B C38 H38C 109.5
C36 C39 H39A 109.5
C36 C39 H39B 109.5
H39A C39 H39B 109.5
C36 C39 H39C 109.5
H39A C39 H39C 109.5
H39B C39 H39C 109.5
C45 C40 C41 120.18(11)
C45 C40 C30 119.64(10)
C41 C40 C30 120.02(11)
C42 C41 C40 118.38(13)
C42 C41 C46 120.72(12)
C40 C41 C46 120.90(12)
C43 C42 C41 122.24(13)
C43 C42 H42 118.9
C41 C42 H42 118.9
C42 C43 C44 118.55(13)
C42 C43 C47 121.78(15)
C44 C43 C47 119.67(16)
C43 C44 C45 121.38(14)
C43 C44 H44 119.3
C45 C44 H44 119.3
C44 C45 C40 119.22(12)
C44 C45 C48 119.95(12)
C40 C45 C48 120.81(11)
C41 C46 H46A 109.5
C41 C46 H46B 109.5
H46A C46 H46B 109.5
C41 C46 H46C 109.5
H46A C46 H46C 109.5
H46B C46 H46C 109.5
C43 C47 H47A 109.5
C43 C47 H47B 109.5
H47A C47 H47B 109.5
C43 C47 H47C 109.5
H47A C47 H47C 109.5
H47B C47 H47C 109.5
C45 C48 H48A 109.5
C45 C48 H48B 109.5
H48A C48 H48B 109.5
C45 C48 H48C 109.5
H48A C48 H48C 109.5
H48B C48 H48C 109.5

loop_
_geom_bond_atom_site_label_1
_geom_bond_atom_site_label_2
_geom_bond_distance
N1 N2 1.2767(13)
N1 C1 1.4108(13)
N1 H1 0.95(4)
N2 N3 1.3054(13)
N3 C25 1.4043(14)
N3 H2 0.91(2)
C1 C6 1.4043(14)
C1 C2 1.4046(14)
C2 C3 1.3839(15)
C2 C7 1.4945(14)
C3 C4 1.3818(16)
C3 H3 0.9500
C4 C5 1.3832(17)
C4 H4 0.9500
C5 C6 1.3938(15)
C5 H5 0.9500
C6 C16A 1.469(4)
C6 C16B 1.595(13)
C7 C11 1.3976(17)
C7 C12 1.4003(17)
C8 C9 1.383(2)
C8 C11 1.3948(17)
C8 H8 0.9500
C9 C10 1.377(2)
C9 C14 1.5115(18)
C10 C12 1.3941(18)
C10 H10 0.9500
C11 C13 1.5021(19)
C12 C15 1.508(2)
C13 H13A 0.9800
C13 H13B 0.9800
C13 H13C 0.9800
C14 H14A 0.9800
C14 H14B 0.9800
C14 H14C 0.9800
C15 H15A 0.9800
C15 H15B 0.9800
C15 H15C 0.9800
C16A C17A 1.396(3)
C16A C21A 1.404(3)
C17A C18A 1.399(3)
C17A C22A 1.507(3)
C18A C19A 1.380(3)
C18A H18A 0.9500
C19A C20A 1.375(3)
C19A C23A 1.519(3)
C20A C21A 1.398(3)
C20A H20A 0.9500
C21A C24A 1.502(3)
C22A H22A 0.9800
C22A H22B 0.9800
C22A H22C 0.9800
C23A H23A 0.9800
C23A H23B 0.9800
C23A H23C 0.9800
C24A H24A 0.9800
C24A H24B 0.9800
C24A H24C 0.9800
C16B C17B 1.388(7)
C16B C21B 1.409(7)
C17B C18B 1.401(7)
C17B C22B 1.500(8)
C18B C19B 1.376(8)
C18B H18B 0.9500
C19B C20B 1.368(8)
C19B C23B 1.520(7)
C20B C21B 1.392(7)
C20B H20B 0.9500
C21B C24B 1.494(8)
C22B H22D 0.9800
C22B H22E 0.9800
C22B H22F 0.9800
C23B H23D 0.9800
C23B H23E 0.9800
C23B H23F 0.9800
C24B H24D 0.9800
C24B H24E 0.9800
C24B H24F 0.9800
C25 C26 1.4008(15)
C25 C30 1.4103(14)
C26 C27 1.3946(15)
C26 C31 1.4953(15)
C27 C28 1.3832(17)
C27 H27 0.9500
C28 C29 1.3812(17)
C28 H28 0.9500
C29 C30 1.3878(15)
C29 H29 0.9500
C30 C40 1.4959(16)
C31 C36 1.3987(17)
C31 C32 1.4048(17)
C32 C33 1.3918(17)
C32 C37 1.5023(19)
C33 C34 1.375(2)
C33 H33 0.9500
C34 C35 1.384(2)
C34 C38 1.512(2)
C35 C36 1.3944(18)
C35 H35 0.9500
C36 C39 1.499(2)
C37 H37A 0.9800
C37 H37B 0.9800
C37 H37C 0.9800
C38 H38A 0.9800
C38 H38B 0.9800
C38 H38C 0.9800
C39 H39A 0.9800
C39 H39B 0.9800
C39 H39C 0.9800
C40 C45 1.3993(18)
C40 C41 1.4029(17)
C41 C42 1.394(2)
C41 C46 1.503(2)
C42 C43 1.380(2)
C42 H42 0.9500
C43 C44 1.383(2)
C43 C47 1.516(2)
C44 C45 1.3941(18)
C44 H44 0.9500
C45 C48 1.5027(19)
C46 H46A 0.9800
C46 H46B 0.9800
C46 H46C 0.9800
C47 H47A 0.9800
C47 H47B 0.9800
C47 H47C 0.9800
C48 H48A 0.9800
C48 H48B 0.9800
C48 H48C 0.9800

loop_
_geom_torsion_atom_site_label_1
_geom_torsion_atom_site_label_2
_geom_torsion_atom_site_label_3
_geom_torsion_atom_site_label_4
_geom_torsion
C1 N1 N2 N3 177.24(10)
N1 N2 N3 C25 173.49(11)
N2 N1 C1 C6 -47.18(15)
N2 N1 C1 C2 139.91(10)
C6 C1 C2 C3 1.12(16)
N1 C1 C2 C3 174.23(11)
C6 C1 C2 C7 179.33(10)
N1 C1 C2 C7 -7.56(15)
C1 C2 C3 C4 -1.02(19)
C7 C2 C3 C4 -179.26(12)
C2 C3 C4 C5 0.6(2)
C3 C4 C5 C6 -0.3(2)
C4 C5 C6 C1 0.37(18)
C4 C5 C6 C16A 179.4(2)
C4 C5 C6 C16B -175.6(7)
C2 C1 C6 C5 -0.80(16)
N1 C1 C6 C5 -173.34(11)
C2 C1 C6 C16A -179.7(2)
N1 C1 C6 C16A 7.7(3)
C2 C1 C6 C16B 175.4(7)
N1 C1 C6 C16B 2.9(7)
C3 C2 C7 C11 -100.52(14)
C1 C2 C7 C11 81.29(14)
C3 C2 C7 C12 76.97(14)
C1 C2 C7 C12 -101.23(13)
C11 C8 C9 C10 1.3(2)
C11 C8 C9 C14 -176.14(12)
C8 C9 C10 C12 -1.3(2)
C14 C9 C10 C12 176.20(12)
C9 C8 C11 C7 -0.39(18)
C9 C8 C11 C13 178.19(13)
C12 C7 C11 C8 -0.63(17)
C2 C7 C11 C8 176.83(10)
C12 C7 C11 C13 -179.19(12)
C2 C7 C11 C13 -1.73(17)
C9 C10 C12 C7 0.29(19)
C9 C10 C12 C15 -178.59(14)
C11 C7 C12 C10 0.68(17)
C2 C7 C12 C10 -176.82(10)
C11 C7 C12 C15 179.54(13)
C2 C7 C12 C15 2.04(18)
C5 C6 C16A C17A 109.8(6)
C1 C6 C16A C17A -71.3(6)
C16B C6 C16A C17A -40(6)
C5 C6 C16A C21A -70.4(5)
C1 C6 C16A C21A 108.5(4)
C16B C6 C16A C21A 140(7)
C21A C16A C17A C18A -0.4(10)
C6 C16A C17A C18A 179.4(6)
C21A C16A C17A C22A -178.4(7)
C6 C16A C17A C22A 1.4(11)
C16A C17A C18A C19A -0.7(11)
C22A C17A C18A C19A 177.4(8)
C17A C18A C19A C20A 1.7(10)
C17A C18A C19A C23A -178.9(6)
C18A C19A C20A C21A -1.8(8)
C23A C19A C20A C21A 178.8(5)
C19A C20A C21A C16A 0.8(8)
C19A C20A C21A C24A 179.3(5)
C17A C16A C21A C20A 0.3(8)
C6 C16A C21A C20A -179.4(4)
C17A C16A C21A C24A -178.2(6)
C6 C16A C21A C24A 2.0(8)
C5 C6 C16B C17B 102(2)
C1 C6 C16B C17B -74(2)
C16A C6 C16B C17B 135(8)
C5 C6 C16B C21B -67.5(18)
C1 C6 C16B C21B 116.5(15)
C16A C6 C16B C21B -34(5)
C21B C16B C17B C18B -5(4)
C6 C16B C17B C18B -174(2)
C21B C16B C17B C22B 171(3)
C6 C16B C17B C22B 2(4)
C16B C17B C18B C19B 1(4)
C22B C17B C18B C19B -175(3)
C17B C18B C19B C20B 0(4)
C17B C18B C19B C23B -171(2)
C18B C19B C20B C21B 4(3)
C23B C19B C20B C21B 174.6(17)
C19B C20B C21B C16B -7(3)
C19B C20B C21B C24B 178(2)
C17B C16B C21B C20B 8(3)
C6 C16B C21B C20B 177.2(16)
C17B C16B C21B C24B -177(2)
C6 C16B C21B C24B -8(3)
N2 N3 C25 C26 -32.71(18)
N2 N3 C25 C30 153.14(11)
N3 C25 C26 C27 -174.15(10)
C30 C25 C26 C27 -0.38(15)
N3 C25 C26 C31 3.42(17)
C30 C25 C26 C31 177.20(10)
C25 C26 C27 C28 0.65(16)
C31 C26 C27 C28 -177.03(10)
C26 C27 C28 C29 -0.63(17)
C27 C28 C29 C30 0.33(17)
C28 C29 C30 C25 -0.07(16)
C28 C29 C30 C40 178.15(10)
C26 C25 C30 C29 0.10(16)
N3 C25 C30 C29 174.44(10)
C26 C25 C30 C40 -178.20(10)
N3 C25 C30 C40 -3.86(14)
C27 C26 C31 C36 107.66(12)
C25 C26 C31 C36 -69.88(14)
C27 C26 C31 C32 -70.24(14)
C25 C26 C31 C32 112.22(12)
C36 C31 C32 C33 1.44(17)
C26 C31 C32 C33 179.34(10)
C36 C31 C32 C37 -179.74(11)
C26 C31 C32 C37 -1.85(16)
C31 C32 C33 C34 -0.05(19)
C37 C32 C33 C34 -178.89(12)
C32 C33 C34 C35 -1.7(2)
C32 C33 C34 C38 176.49(14)
C33 C34 C35 C36 2.1(2)
C38 C34 C35 C36 -176.09(14)
C34 C35 C36 C31 -0.7(2)
C34 C35 C36 C39 178.52(13)
C32 C31 C36 C35 -1.07(17)
C26 C31 C36 C35 -178.96(10)
C32 C31 C36 C39 179.72(12)
C26 C31 C36 C39 1.82(18)
C29 C30 C40 C45 -89.01(14)
C25 C30 C40 C45 89.22(13)
C29 C30 C40 C41 95.67(14)
C25 C30 C40 C41 -86.10(13)
C45 C40 C41 C42 -1.79(18)
C30 C40 C41 C42 173.51(11)
C45 C40 C41 C46 178.78(12)
C30 C40 C41 C46 -5.92(18)
C40 C41 C42 C43 -0.1(2)
C46 C41 C42 C43 179.36(14)
C41 C42 C43 C44 1.9(2)
C41 C42 C43 C47 -178.10(15)
C42 C43 C44 C45 -1.9(2)
C47 C43 C44 C45 178.11(14)
C43 C44 C45 C40 0.07(19)
C43 C44 C45 C48 -178.36(13)
C41 C40 C45 C44 1.80(17)
C30 C40 C45 C44 -173.52(11)
C41 C40 C45 C48 -179.79(12)
C30 C40 C45 C48 4.90(17)
